data_7113490
loop_
_publ_author_name
'Bolm, Carsten'
'Verrucci, Marinella'
'Simic, Oliver'
'Cozzi, Pier Giorgio'
'Raabe, Gerhard'
'Okamura, Hiroaki'

_publ_section_title
;
 A new class of C1-symmetric monosulfoximine ligands for enantioselective
 hetero Diels--Alder reactions
;
_journal_coden_ASTM CHCOFS
_journal_issue 22
_journal_name_full
;
 Chemical Communications (Cambridge, United Kingdom)
;
_journal_page_first 2826
_journal_page_last 2827
_journal_paper_doi 10.1039/b309556h
_journal_year 2003
_chemical_formula_sum 'C17 H16 Cl2 Cu N2 O2 S'
_chemical_formula_weight 446.85
_space_group_IT_number 19
_symmetry_cell_setting orthorhombic
_symmetry_space_group_name_Hall 'P 2ac 2ab'
_symmetry_space_group_name_H-M 'P 21 21 21'
_cell_angle_alpha 90.00000
_cell_angle_beta 90.00000
_cell_angle_gamma 90.00000
_cell_formula_units_Z 4
_cell_length_a 9.2118(7)
_cell_length_b 9.2989(7)
_cell_length_c 22.5174(18)
_cell_measurement_temperature 293
_cell_volume 1928.8(3)
_computing_data_reduction 'xtal ADDREF SORTRF'
_computing_molecular_graphics xtal
_computing_publication_material 'xtal BONDLA CIFIO'
_computing_structure_refinement 'xtal CRYLSQ'
_computing_structure_solution xtal
_diffrn_ambient_temperature 293
_diffrn_measurement_device_type
;
Bruker SMART APEX CCD
;
_diffrn_radiation_type 'Mo K\a'
_diffrn_radiation_wavelength .71073
_diffrn_reflns_av_R_equivalents .017
_diffrn_reflns_av_sigmaI/netI .014
_diffrn_reflns_limit_h_max 12
_diffrn_reflns_limit_h_min -12
_diffrn_reflns_limit_k_max 12
_diffrn_reflns_limit_k_min -12
_diffrn_reflns_limit_l_max 30
_diffrn_reflns_limit_l_min -30
_diffrn_reflns_number 56584
_diffrn_reflns_theta_max 28.3
_diffrn_reflns_theta_min 1.81
_exptl_absorpt_coefficient_mu 1.53
_exptl_absorpt_correction_T_max 1.000
_exptl_absorpt_correction_T_min 0.746
_exptl_absorpt_process_details
;
SADABS
;
_exptl_crystal_colour
;
dark green
;
_exptl_crystal_density_diffrn 1.539
_exptl_crystal_description
;
needle
;
_exptl_crystal_F_000 908
_exptl_crystal_size_max 0.02
_exptl_crystal_size_mid 0.02
_exptl_crystal_size_min 0.52
_refine_diff_density_max .295
_refine_diff_density_min -.234
_refine_ls_abs_structure_Flack -0.001(4)
_refine_ls_extinction_coef .00000
_refine_ls_goodness_of_fit_all 2.387
_refine_ls_goodness_of_fit_ref 2.404
_refine_ls_matrix_type full
_refine_ls_number_constraints 0
_refine_ls_number_parameters 290
_refine_ls_number_reflns 4730
_refine_ls_number_restraints 0
_refine_ls_R_factor_all .021
_refine_ls_R_factor_gt .021
_refine_ls_shift/su_max .012
_refine_ls_shift/su_mean .001
_refine_ls_structure_factor_coef F
_refine_ls_weighting_scheme sigma
_refine_ls_wR_factor_all .022
_refine_ls_wR_factor_ref .022
_reflns_d_resolution_high .75
_reflns_d_resolution_low 11.233
_reflns_Friedel_coverage .753
_reflns_limit_h_max 12
_reflns_limit_h_min 0
_reflns_limit_k_max 12
_reflns_limit_k_min 0
_reflns_limit_l_max 30
_reflns_limit_l_min 0
_reflns_number_gt 4730
_reflns_number_total 4800
_reflns_threshold_expression 'I  >  2.0 sig(I)'
_cod_duplicate_entry 7104900
_cod_data_source_file b309556h.txt
_cod_data_source_block (R)-5h/CuCl2
_cod_original_sg_symbol_Hall p_2ac_2ab
_cod_original_sg_symbol_H-M P_21_21_21
_cod_original_formula_sum 'C17 H16 Cl2 Cu1 N2 O2 S1'
_cod_database_code 7113490

loop_
_symmetry_equiv_pos_as_xyz
+x,+y,+z
1/2-x,-y,1/2+z
1/2+x,1/2-y,-z
-x,1/2+y,1/2-z

loop_
_atom_site_label
_atom_site_fract_x
_atom_site_fract_y
_atom_site_fract_z
_atom_site_U_iso_or_equiv
_atom_site_adp_type
_atom_site_occupancy
Cu .55850(2) .56813(2) .385940(10) .02171(9) Uani 1.00000
S .61562(4) .26715(4) .32047(2) .02051(18) Uani 1.00000
Cl1 .33893(4) .58113(5) .34512(2) .0291(2) Uani 1.00000
N2 .58950(14) .35406(13) .37973(6) .0206(7) Uani 1.00000
N1 .66744(16) .54024(15) .46104(6) .0274(8) Uani 1.00000
C10 .80223(17) .22385(17) .31586(7) .0246(8) Uani 1.00000
C8 .64916(17) .29499(17) .43244(7) .0213(8) Uani 1.00000
O2 .53176(12) .13725(12) .31279(6) .0293(6) Uani 1.00000
C11 .90674(18) .33024(18) .32428(8) .0294(9) Uani 1.00000
C17 .5814(2) .3867(2) .26216(8) .0269(9) Uani 1.00000
O1 .85958(12) .46686(12) .33419(6) .0347(7) Uani 1.00000
C7 .6687(2) .1524(2) .44554(9) .0298(10) Uani 1.00000
C15 .8410(2) .0815(2) .30647(8) .0322(9) Uani 1.00000
C4 .75834(19) .35800(19) .52907(8) .0294(9) Uani 1.00000
C16 .9626(2) .5731(3) .35408(12) .0454(13) Uani 1.00000
C12 1.0539(2) .2921(2) .32170(10) .0388(10) Uani 1.00000
C5 .7764(2) .2106(2) .54089(10) .0380(11) Uani 1.00000
C3 .8014(2) .4686(3) .56765(9) .0416(12) Uani 1.00000
C9 .69169(17) .39965(17) .47499(7) .0236(9) Uani 1.00000
C14 .9872(2) .0456(2) .30467(10) .0432(12) Uani 1.00000
C6 .7325(2) .1116(2) .49987(9) .0370(11) Uani 1.00000
C1 .7079(2) .6403(2) .49921(10) .0406(12) Uani 1.00000
C13 1.0907(2) .1508(3) .31153(11) .0456(13) Uani 1.00000
C2 .7773(3) .6084(2) .55284(10) .0463(13) Uani 1.00000
Cl2 .62676(5) .79233(5) .37010(2) .0365(2) Uani 1.00000
H3 .848(2) .450(2) .5989(8) .032(5) Uiso 1.00000
H5 .808(2) .186(2) .5738(10) .044(6) Uiso 1.00000
H7 .640(2) .082(2) .4199(9) .039(5) Uiso 1.00000
H17a .499(2) .418(2) .2656(10) .046(6) Uiso 1.00000
H1 .700(2) .738(2) .4907(10) .049(6) Uiso 1.00000
H16b .905(2) .661(2) .3626(8) .029(5) Uiso 1.00000
H12 1.127(2) .364(2) .3312(10) .046(6) Uiso 1.00000
H17b .5933(16) .3367(17) .2255(8) .021(4) Uiso 1.00000
H15 .768(2) .012(2) .3034(8) .030(5) Uiso 1.00000
H16c 1.023(3) .591(2) .3245(12) .064(8) Uiso 1.00000
H2 .797(2) .681(2) .5767(10) .052(7) Uiso 1.00000
H17c .649(2) .463(2) .2645(8) .037(5) Uiso 1.00000
H14 1.014(2) -.053(2) .2958(10) .054(6) Uiso 1.00000
H13 1.193(2) .119(2) .3092(10) .054(7) Uiso 1.00000
H16a 1.014(3) .538(3) .3918(12) .065(7) Uiso 1.00000
H6 .746(2) .014(2) .5074(9) .040(6) Uiso 1.00000

loop_
_atom_site_aniso_label
_atom_site_aniso_U_11
_atom_site_aniso_U_22
_atom_site_aniso_U_33
_atom_site_aniso_U_12
_atom_site_aniso_U_13
_atom_site_aniso_U_23
Cu .02216(9) .01703(9) .02594(10) -.00110(8) -.00341(8) .00025(8)
S .02215(18) .01817(18) .02122(19) -.00242(15) -.00140(16) -.00091(15)
Cl1 .02039(17) .0289(2) .0380(2) .00043(17) -.00413(16) .00086(19)
N2 .0234(7) .0180(6) .0205(7) .0010(5) -.0021(6) -.0002(5)
N1 .0322(8) .0241(8) .0260(8) -.0025(6) -.0053(6) -.0031(6)
C10 .0235(8) .0256(8) .0248(9) .0044(7) -.0003(7) -.0020(7)
C8 .0199(8) .0230(8) .0211(8) -.0014(7) -.0014(6) .0007(6)
O2 .0340(7) .0230(6) .0310(7) -.0085(5) -.0009(5) -.0036(5)
C11 .0251(9) .0302(9) .0330(10) .0022(7) -.0002(8) -.0027(8)
C17 .0291(10) .0288(9) .0227(9) .0008(8) -.0021(7) .0021(7)
O1 .0222(6) .0247(6) .0570(9) -.0045(5) -.0014(6) -.0063(6)
C7 .0339(10) .0261(9) .0293(10) .0003(8) -.0030(8) .0020(8)
C15 .0384(10) .0264(9) .0319(10) .0029(9) .0013(8) -.0017(8)
C4 .0263(9) .0380(10) .0238(9) .0008(8) -.0034(7) .0019(8)
C16 .0266(10) .0401(12) .0694(16) -.0122(10) .0023(11) -.0150(12)
C12 .0228(8) .0486(12) .0451(12) .0042(9) -.0015(9) -.0064(10)
C5 .0375(11) .0482(12) .0283(11) .0071(10) -.0071(9) .0120(9)
C3 .0394(11) .0590(15) .0266(10) -.0039(10) -.0124(9) -.0015(9)
C9 .0208(8) .0266(9) .0233(9) -.0005(7) -.0020(6) .0016(7)
C14 .0486(12) .0369(12) .0441(12) .0216(10) -.0011(9) -.0068(9)
C6 .0426(11) .0300(10) .0383(12) .0064(9) -.0036(9) .0111(8)
C1 .0528(13) .0295(11) .0394(12) -.0069(10) -.0095(10) -.0061(9)
C13 .0310(11) .0553(13) .0504(14) .0162(10) -.0027(9) -.0098(10)
C2 .0564(14) .0446(13) .0380(12) -.0089(11) -.0151(11) -.0138(10)
Cl2 .0385(2) .0198(2) .0511(3) -.00577(19) -.0081(2) .00556(18)

loop_
_atom_type_symbol
_atom_type_oxidation_number
_atom_type_number_in_cell
_atom_type_scat_dispersion_real
_atom_type_scat_dispersion_imag
_atom_type_scat_source
C 0 68 .002 .002 'Int Tables Vol IV Tables 2.2B and 2.3.1'
H 0 64 0 0 'Int Tables Vol IV Tables 2.2B and 2.3.1'
Cl 0 8 .132 .159 'Int Tables Vol IV Tables 2.2B and 2.3.1'
N 0 8 .004 .003 'Int Tables Vol IV Tables 2.2B and 2.3.1'
O 0 8 .008 .006 'Int Tables Vol IV Tables 2.2B and 2.3.1'
S 0 4 .11 .124 'Int Tables Vol IV Tables 2.2B and 2.3.1'
Cu 0 4 .263 1.266 'Int Tables Vol IV Tables 2.2B and 2.3.1'

loop_
_geom_angle_atom_site_label_1
_geom_angle_atom_site_label_2
_geom_angle_atom_site_label_3
_geom_angle
N1 Cu N2 81.86(6)
N1 Cu Cl2 96.73(4)
N1 Cu Cl1 145.01(4)
N2 Cu Cl2 151.81(4)
N2 Cu Cl1 98.85(4)
Cl2 Cu Cl1 98.103(18)
O2 S N2 116.61(7)
O2 S C17 110.19(9)
O2 S C10 108.81(7)
N2 S C17 106.36(8)
N2 S C10 108.33(7)
C17 S C10 106.02(9)
C8 N2 S 116.74(10)
C8 N2 Cu 112.28(10)
S N2 Cu 125.86(8)
C1 N1 C9 118.66(15)
C1 N1 Cu 127.27(13)
C9 N1 Cu 113.88(11)
C15 C10 C11 121.34(15)
C15 C10 S 118.47(13)
C11 C10 S 120.12(12)
C7 C8 N2 127.27(15)
C7 C8 C9 118.79(15)
N2 C8 C9 113.94(13)
O1 C11 C10 117.68(14)
O1 C11 C12 123.46(15)
C10 C11 C12 118.86(16)
H17a C17 H17c 109(2)
H17a C17 H17b 111.4(18)
H17a C17 S 109.0(15)
H17c C17 H17b 109.9(15)
H17c C17 S 108.5(12)
H17b C17 S 108.6(10)
C11 O1 C16 118.75(14)
H7 C7 C8 121.2(13)
H7 C7 C6 118.7(13)
C8 C7 C6 120.14(17)
H15 C15 C10 119.0(11)
H15 C15 C14 122.0(11)
C10 C15 C14 118.94(18)
C3 C4 C5 124.32(18)
C3 C4 C9 116.99(16)
C5 C4 C9 118.69(17)
H16c C16 H16b 109.0(18)
H16c C16 H16a 113(2)
H16c C16 O1 108.2(16)
H16b C16 H16a 110.4(17)
H16b C16 O1 105.9(10)
H16a C16 O1 110.2(13)
H12 C12 C13 121.5(12)
H12 C12 C11 119.1(12)
C13 C12 C11 119.10(18)
H5 C5 C6 121.7(15)
H5 C5 C4 118.6(15)
C6 C5 C4 119.6(2)
H3 C3 C2 119.0(13)
H3 C3 C4 120.7(13)
C2 C3 C4 120.14(19)
N1 C9 C4 122.08(15)
N1 C9 C8 117.15(14)
C4 C9 C8 120.76(15)
H14 C14 C13 121.5(12)
H14 C14 C15 118.5(12)
C13 C14 C15 119.9(2)
H6 C6 C5 119.6(12)
H6 C6 C7 118.4(12)
C5 C6 C7 121.95(19)
H1 C1 N1 122.1(14)
H1 C1 C2 114.9(14)
N1 C1 C2 122.78(19)
H13 C13 C14 116.1(12)
H13 C13 C12 122.1(12)
C14 C13 C12 121.8(2)
H2 C2 C3 123.1(15)
H2 C2 C1 117.4(15)
C3 C2 C1 119.3(2)

loop_
_geom_bond_atom_site_label_1
_geom_bond_atom_site_label_2
_geom_bond_distance
Cu N1 1.9834(14)
Cu N2 2.0159(12)
Cu Cl2 2.2066(5)
Cu Cl1 2.2250(5)
S O2 1.4442(12)
S N2 1.5784(14)
S C17 1.7492(19)
S C10 1.7686(16)
N2 C8 1.419(2)
N1 C1 1.320(3)
N1 C9 1.363(2)
C10 C15 1.387(3)
C10 C11 1.393(2)
C8 C7 1.370(2)
C8 C9 1.421(2)
C11 O1 1.361(2)
C11 C12 1.402(3)
C17 H17a .81(2)
C17 H17c .95(2)
C17 H17b .954(18)
O1 C16 1.441(3)
C7 H7 .91(2)
C7 C6 1.409(3)
C15 H15 .937(18)
C15 C14 1.388(3)
C4 C3 1.404(3)
C4 C5 1.406(3)
C4 C9 1.418(2)
C16 H16c .89(3)
C16 H16b .988(18)
C16 H16a 1.03(3)
C12 H12 .97(2)
C12 C13 1.376(3)
C5 H5 .83(2)
C5 C6 1.365(3)
C3 H3 .841(19)
C3 C2 1.360(3)
C14 H14 .97(2)
C14 C13 1.374(3)
C6 H6 .93(2)
C1 H1 .93(2)
C1 C2 1.398(3)
C13 H13 .99(2)
C2 H2 .88(2)

loop_
_geom_contact_atom_site_label_1
_geom_contact_atom_site_label_2
_geom_contact_distance
_geom_contact_site_symmetry_2
H17a H17c 1.44(3) .
H17a H17b 1.46(3) .
H16b H16c 1.53(3) .
H17b H17c 1.56(3) .
H16c H16a 1.60(4) .
H16b H16a 1.65(3) .
O1 H16c 1.91(2) .
C2 H3 1.915(18) .
C6 H5 1.93(2) .
C4 H5 1.95(2) .
O1 H16b 1.958(19) .
C1 H2 1.97(2) .
C4 H3 1.971(19) .
C2 H1 1.98(2) .
N1 H1 1.98(2) .
C3 H2 1.98(2) .
C8 H7 2.00(2) .
C5 H6 2.00(2) .
C6 H7 2.01(2) .
C14 H13 2.01(2) .
C10 H15 2.015(18) .
C7 H6 2.03(2) .
C15 H14 2.04(2) .
O1 H16a 2.04(2) .
C14 H15 2.045(18) .
C13 H14 2.05(2) .
C13 H12 2.06(2) .
C11 H12 2.06(2) .
C12 H13 2.08(2) .
S H17a 2.16(2) .
H1 H2 2.20(3) .
S H17c 2.24(2) .
S H17b 2.243(18) .
H3 H2 2.25(3) .
H5 H6 2.27(3) .
H7 H6 2.29(3) .
C9 C1 2.308(3) .
H14 H13 2.31(3) .
H12 H16c 2.33(3) .
H15 H14 2.35(3) .
C10 O1 2.357(2) .
H12 H16a 2.36(3) .
N1 C8 2.376(2) .
C3 C1 2.380(3) .
N2 C9 2.381(2) .
N1 C2 2.387(3) .
C10 C14 2.390(3) .
C15 C13 2.391(3) .
C4 C2 2.395(3) .
C11 C13 2.396(3) .
C4 C6 2.396(3) .
C7 C9 2.402(2) .
C12 C14 2.404(3) .
C3 C9 2.405(3) .
C10 C12 2.407(3) .
C8 C6 2.409(3) .
H12 H13 2.41(3) .
C11 C16 2.412(3) .
C11 C15 2.424(3) .
C7 C5 2.426(3) .
C5 C9 2.429(3) .
N1 C4 2.433(2) .
O1 C12 2.434(2) .
C8 C4 2.468(2) .
O2 H15 2.476(18) .
C5 C3 2.485(3) .
O1 H17c 2.495(19) .
N2 C7 2.499(2) .
C16 H12 2.52(2) .
H3 H5 2.54(3) .
S C8 2.5533(17) .
N2 O2 2.5728(17) .
H3 H13 2.60(3) '3 456'
C10 O2 2.619(2) .
N2 N1 2.6201(19) .
O2 C17 2.625(2) .
H1 H6 2.63(3) '1 565'
C3 H5 2.63(2) .
H17c H13 2.64(3) '4 755'
O1 H12 2.64(2) .
C11 H16a 2.65(2) .
C11 H16c 2.65(2) .
O2 H7 2.66(2) .
C5 H3 2.664(18) .
N2 C17 2.666(2) .
O2 H17a 2.71(2) '4 645'
N2 C10 2.716(2) .
S C15 2.719(2) .
N2 H7 2.72(2) .
C9 C2 2.731(3) .
O2 H3 2.735(18) '3 456'
H3 H7 2.74(3) '3 556'
C10 C13 2.744(3) .
S C11 2.7464(17) .
C4 C1 2.749(3) .
H5 H12 2.75(3) '3 456'
O2 H17b 2.761(17) .
C9 C6 2.762(3) .
N2 H17a 2.77(2) .
Cl1 H17a 2.77(2) .
N1 C3 2.780(2) .
S H15 2.783(18) .
C11 C14 2.784(3) .
C15 C12 2.792(3) .
C12 H16c 2.80(2) .
C12 H16a 2.80(2) .
C7 C4 2.806(3) .
C10 C17 2.810(2) .
N2 H5 2.82(2) '3 456'
C8 C5 2.820(3) .
Cu C9 2.8250(16) .
Cl1 H12 2.83(2) '1 455'
S H7 2.83(2) .
O2 H17a 2.84(2) .
N2 H17c 2.84(2) .
C16 C12 2.841(3) .
Cl2 H1 2.84(2) .
Cl2 H16b 2.849(18) .
Cl2 H15 2.849(18) '1 565'
Cl1 H2 2.85(2) '3 466'
Cu C8 2.8714(16) .
C10 H17c 2.88(2) .
N2 O1 2.8882(17) .
O2 C15 2.899(2) .
O2 H17c 2.90(2) '4 645'
Cl2 H7 2.92(2) '1 565'
Cl1 H17b 2.927(16) '4 655'
S O1 2.9316(12) .
C14 H16c 2.94(3) '4 745'
Cl1 H16c 2.95(2) '1 455'
H7 H15 2.95(3) .
Cu C1 2.975(2) .
Cl2 H17b 2.986(17) '4 655'
C10 H17b 2.991(17) .
C11 H17c 3.00(2) .
C11 H14 3.01(2) '4 755'
Cu H17c 3.019(19) .
H17a H15 3.04(3) '4 655'
H16c H14 3.04(3) '4 755'
S C7 3.051(2) .
C10 C8 3.052(2) .
C3 H13 3.06(2) '3 456'
O2 C17 3.060(2) '4 645'
C10 H7 3.07(2) .
C12 H14 3.08(2) '4 755'
Cl1 H5 3.10(2) '3 456'
Cu H17a 3.10(2) .
C17 O1 3.123(2) .
Cu H1 3.12(2) .
O2 H13 3.13(2) '1 455'
N1 Cl2 3.1350(15) .
C1 H3 3.136(19) .
O2 H17b 3.144(16) '4 645'
C8 H5 3.15(2) '3 456'
N1 H2 3.15(2) .
Cu O1 3.1523(12) .
C15 H7 3.15(2) .
H16a H6 3.15(3) '3 556'
O1 H14 3.16(2) '4 755'
C9 H1 3.17(2) .
C3 H7 3.169(19) '3 556'
C9 H5 3.17(2) .
C9 H3 3.174(19) .
C7 H5 3.18(2) .
C3 H1 3.18(2) .
N2 C11 3.186(2) .
C11 H16b 3.191(19) .
Cl1 H16a 3.19(2) '1 455'
C15 H16c 3.21(3) '4 745'
Cu S 3.2067(5) .
C4 H2 3.21(2) .
H16b H14 3.22(3) '1 565'
Cl1 N2 3.2239(13) .
C5 H7 3.23(2) .
H12 H14 3.23(3) '4 755'
C9 H7 3.23(2) .
C10 C7 3.238(3) .
C8 H6 3.24(2) .
C4 H6 3.24(2) .
C13 H15 3.247(18) .
O2 C7 3.247(2) .
C13 H3 3.251(18) '3 556'
C8 O2 3.253(2) .
C10 H14 3.26(2) .
C11 H15 3.258(18) .
C15 H13 3.26(2) .
C7 H3 3.261(18) '3 456'
Cu C17 3.2648(18) .
C5 H12 3.27(2) '3 456'
Cl2 H2 3.27(2) '3 466'
C12 H14 3.28(2) .
C10 H12 3.28(2) .
C14 H12 3.28(2) .
C13 H16c 3.29(3) '4 745'
C11 H13 3.31(2) .
N1 H16b 3.313(18) .
C1 Cl2 3.318(2) .
C12 H5 3.33(2) '3 556'
Cl1 Cl2 3.3472(6) .
C8 O1 3.348(2) .
C11 C17 3.349(3) .
Cu H16b 3.351(18) .
H5 H13 3.37(3) '3 456'
H17b H13 3.37(3) '4 755'
H16c H14 3.37(3) '1 565'
H17c H14 3.40(3) '4 755'
O2 H17c 3.40(2) .
C17 H13 3.40(2) '4 755'
C8 C11 3.416(2) .
Cu H5 3.42(2) '3 456'
C13 H17c 3.42(2) '4 745'
Cl1 C17 3.427(2) .
N1 O1 3.4288(19) .
N2 C5 3.446(2) '3 456'
C6 H16a 3.45(3) '3 456'
Cu H2 3.46(2) '3 466'
H12 H15 3.47(3) '4 755'
Cl2 H17a 3.47(2) '4 655'
Cl1 C16 3.474(2) '1 455'
N2 H17b 3.476(19) .
C8 C5 3.487(3) '3 456'
C6 H1 3.49(2) '1 545'
C1 H6 3.49(2) '1 565'
H2 H6 3.50(3) '1 565'
H17b H2 3.50(3) '2 664'
H16b H12 3.50(3) .
H5 H16a 3.50(3) '3 456'
O1 C14 3.508(3) '4 755'
C10 H17a 3.51(2) .
H3 H17b 3.52(3) '2 665'
C3 C13 3.522(3) '3 456'
H1 H16b 3.52(3) .
Cl1 H6 3.54(2) '3 456'
H15 H16c 3.54(3) '4 745'
Cl1 H15 3.545(19) '4 655'
N1 H16a 3.56(2) .
Cl1 H17c 3.557(19) .
O1 H13 3.56(2) '4 755'
O2 Cl2 3.5663(13) '1 545'
O2 C3 3.566(2) '3 456'
C7 C15 3.572(3) .
C7 H15 3.575(19) .
C7 C3 3.578(3) '3 456'
C16 H14 3.58(2) '4 755'
C1 H16b 3.579(19) .
Cl2 H3 3.581(18) '3 466'
O1 C9 3.583(2) .
C8 C1 3.587(3) .
C13 H5 3.60(2) '3 556'
C9 H2 3.61(2) .
C16 C14 3.614(4) '4 755'
H16c H13 3.62(3) '4 755'
N1 H3 3.620(19) .
H7 H1 3.62(3) '1 545'
N1 C7 3.623(2) .
N2 H3 3.630(18) '3 456'
C15 Cl2 3.630(2) '1 545'
O1 C15 3.641(2) .
N1 C16 3.645(3) .
C11 H17b 3.645(17) .
C8 H5 3.65(2) .
C17 Cl2 3.649(2) '4 645'
C14 H12 3.65(2) '4 745'
C8 H3 3.659(18) '3 456'
C11 C14 3.660(3) '4 755'
O1 C13 3.665(3) .
C16 H17c 3.67(2) .
O2 H5 3.67(2) '3 456'
S H3 3.668(18) '3 456'
C7 H5 3.67(2) '3 456'
C10 C16 3.670(3) .
C5 H16a 3.67(2) '3 456'
O1 H17b 3.670(17) .
C4 H1 3.68(2) .
C10 H14 3.68(2) '4 755'
O1 H17a 3.69(2) .
N1 C5 3.693(3) .
C9 H6 3.70(2) .
C4 H13 3.70(2) '3 456'
N2 C4 3.705(2) .
C3 C6 3.709(3) .
C5 C2 3.709(3) .
C12 C5 3.711(3) '3 556'
C15 H12 3.71(2) '4 745'
C4 H7 3.71(2) .
C12 C14 3.715(3) '4 755'
C8 C3 3.721(3) .
C16 Cl2 3.722(2) .
S H5 3.72(2) '3 456'
C17 H15 3.726(18) '4 655'
C12 H15 3.728(18) .
O1 C13 3.728(3) '4 755'
C10 H13 3.73(2) .
Cl1 C2 3.733(2) '3 466'
C4 H7 3.742(19) '3 556'
C9 H16a 3.74(2) .
C16 H14 3.75(2) '1 565'
C11 H14 3.75(2) .
C10 H16c 3.75(3) '4 745'
S C9 3.7570(17) .
N2 C6 3.760(2) .
C15 H12 3.76(2) .
C15 H17b 3.763(16) .
C2 Cl2 3.772(2) '3 566'
C14 H17c 3.77(2) '4 745'
C7 Cl2 3.774(2) '1 545'
Cl1 C5 3.779(2) '3 456'
C9 H5 3.78(2) '3 456'
Cl1 O2 3.7862(14) '4 655'
C13 H14 3.79(2) '4 755'
Cu C16 3.791(2) .
Cl1 C12 3.794(2) '1 455'
Cl1 C15 3.7948(19) '4 655'
O1 Cl2 3.7965(12) .
Cl1 C17 3.801(2) '4 655'
C12 H16b 3.803(19) .
Cu H17b 3.807(17) '4 655'
C5 H13 3.81(2) '3 456'
N2 C15 3.809(2) .
C7 C4 3.824(3) '3 456'
Cu H6 3.82(2) '3 456'
C16 C13 3.830(4) '4 755'
C2 H7 3.83(2) '3 556'
C2 H13 3.84(2) '3 456'
C1 H16a 3.84(2) .
C15 H17a 3.84(2) '4 645'
C17 C15 3.843(3) .
C7 C5 3.844(3) '3 456'
C12 H15 3.849(19) '4 755'
C12 H16c 3.85(3) '4 745'
C11 C7 3.873(3) .
Cl2 H6 3.87(2) '1 565'
Cl2 H17c 3.88(2) .
C14 H16b 3.884(19) '1 545'
C8 C15 3.887(2) .
O2 C11 3.901(2) .
C4 C13 3.908(3) '3 456'
C10 H16a 3.91(2) .
S Cl1 3.9153(6) .
C2 H6 3.92(2) '1 565'
C13 H16b 3.922(19) '4 745'
S H17a 3.92(2) '4 645'
C6 H12 3.93(2) '3 456'
N2 C1 3.939(3) .
C12 H3 3.950(18) '3 556'
C4 H12 3.95(2) '3 456'
C5 C13 3.954(3) '3 456'
C5 H7 3.96(2) '3 556'
C2 H5 3.97(2) .
C8 C4 3.967(2) '3 456'
C16 H13 3.97(2) '4 755'
C14 H3 3.970(18) '3 556'
N2 H15 3.971(18) .
N1 H6 3.98(2) '3 456'
C5 C9 3.977(3) '3 556'
C8 C17 3.977(2) .
C10 H16c 3.98(2) .
C11 C9 3.982(2) .
C3 Cl2 3.986(2) '3 566'
C17 H14 3.99(2) '4 755'
C17 H15 3.995(18) .
C11 H7 4.00(2) .
C7 H1 4.00(2) '1 545'
N1 H5 4.00(2) '3 456'
C6 H3 4.000(18) .
S C14 4.011(2) .
Cl1 N1 4.0143(15) .
C9 H16b 4.022(18) .
Cu C5 4.023(2) '3 456'
C16 C9 4.030(3) .
C17 H3 4.031(19) '2 664'
C8 C3 4.034(3) '3 456'
N2 C16 4.036(2) .
C14 H16b 4.038(19) '4 745'
C15 C16 4.044(3) '4 745'
Cl1 C6 4.044(2) '3 456'
S C12 4.044(2) .
C15 C12 4.063(3) '4 745'
O2 C13 4.065(2) '1 455'
C10 C9 4.068(2) .
C16 C1 4.071(3) .
Cl1 C10 4.0733(17) '4 655'
Cl1 H16b 4.081(18) '1 455'
C3 C14 4.082(3) '3 456'
S N1 4.0859(15) .
N2 Cl2 4.0956(13) .
C4 C12 4.097(3) '3 456'
N1 C6 4.125(2) .
S Cl1 4.1317(7) '4 645'
Cu C11 4.1366(17) .
S H13 4.14(2) '1 455'
O1 C14 4.143(2) .
C8 C2 4.151(3) .
C5 C1 4.153(3) .
C12 C3 4.157(3) '3 556'
N2 C4 4.173(2) '3 456'
N2 C3 4.177(3) '3 456'
Cl2 H14 4.19(2) '1 565'
S H17c 4.19(2) '4 645'
Cu C4 4.1945(18) .
Cu C2 4.203(2) '3 466'
C7 C3 4.207(3) .
Cu H16a 4.21(2) .
C16 C13 4.212(3) .
Cu C7 4.216(2) .
Cu C10 4.2167(16) .
Cu H17b 4.217(18) .
C8 C6 4.220(3) '3 456'
Cl2 H16c 4.23(2) .
C17 C13 4.232(3) '4 755'
Cl1 H17b 4.232(17) .
N2 C5 4.232(3) .
O1 C7 4.234(2) .
C13 C2 4.253(3) '3 556'
Cl1 H1 4.26(2) '3 466'
C8 C16 4.259(3) .
N1 C11 4.261(2) .
C9 C6 4.269(3) '3 456'
C11 C13 4.270(3) '4 755'
N2 C6 4.274(2) '3 456'
C6 Cl2 4.278(2) '1 545'
Cu C2 4.281(2) .
O1 C1 4.285(3) .
O2 C14 4.285(2) .
O2 C5 4.289(3) '3 456'
N1 C5 4.292(3) '3 456'
Cu C6 4.292(2) '3 456'
C3 C6 4.317(3) '3 556'
C10 C6 4.321(3) .
C14 Cl2 4.329(2) '1 545'
O2 O1 4.3296(16) .
O1 C15 4.333(2) '4 755'
N1 C6 4.338(3) '3 456'
Cu O2 4.3391(12) .
C7 C2 4.345(3) '3 456'
S C16 4.345(2) .
O2 C4 4.362(2) '3 456'
Cl1 C8 4.3718(16) .
C6 C1 4.388(3) '1 545'
C9 Cl2 4.3897(17) .
S C17 4.390(2) '4 645'
C14 C2 4.414(3) '3 556'
C11 C15 4.419(3) '4 755'
S C3 4.419(2) '3 456'
S C5 4.422(2) '3 456'
S C6 4.424(2) .
C4 C6 4.426(3) '3 556'
C17 C16 4.429(3) .
C12 C6 4.433(3) '3 556'
C7 C14 4.434(3) .
C10 Cl2 4.4951(17) '1 545'
C17 Cl2 4.507(2) .
S C13 4.513(2) .
Cl1 C1 4.523(2) '3 466'
Cl1 C14 4.529(2) '4 655'
Cl1 O1 4.5484(12) '1 455'
Cl1 O2 4.5522(12) .
S Cl2 4.5557(7) '1 545'
Cu O2 4.5966(14) '4 655'
O2 Cl2 4.6013(14) '4 645'
Cl1 C3 4.638(2) '3 466'
Cl1 C11 4.6383(17) '1 455'
Cu C17 4.6429(19) '4 655'
Cu C3 4.754(2) .
S Cl2 4.8430(7) '4 645'

loop_
_geom_torsion_atom_site_label_1
_geom_torsion_atom_site_label_2
_geom_torsion_atom_site_label_3
_geom_torsion_atom_site_label_4
_geom_torsion
Cl1 Cu N2 S 70.08(9)
Cl1 Cu N2 C8 -136.25(10)
N1 Cu N2 S -145.31(10)
N1 Cu N2 C8 8.36(10)
Cl2 Cu N2 S -56.25(14)
Cl2 Cu N2 C8 97.42(12)
Cl1 Cu N1 C9 86.13(13)
Cl1 Cu N1 C1 -88.87(18)
N2 Cu N1 C9 -7.68(11)
N2 Cu N1 C1 177.32(17)
Cl2 Cu N1 C9 -159.28(11)
Cl2 Cu N1 C1 25.71(17)
C10 S N2 Cu 103.71(9)
C10 S N2 C8 -48.92(13)
O2 S N2 Cu -133.20(8)
O2 S N2 C8 74.16(13)
C17 S N2 Cu -9.88(12)
C17 S N2 C8 -162.52(12)
N2 S C10 C11 -49.70(15)
N2 S C10 C15 127.39(13)
O2 S C10 C11 -177.38(13)
O2 S C10 C15 -.30(16)
C17 S C10 C11 64.12(16)
C17 S C10 C15 -118.80(14)
N2 S C17 H17a -56.8(16)
N2 S C17 H17b -178.2(10)
N2 S C17 H17c 62.4(12)
C10 S C17 H17a -171.9(16)
C10 S C17 H17b 66.6(10)
C10 S C17 H17c -52.8(12)
O2 S C17 H17a 70.5(16)
O2 S C17 H17b -51.0(10)
O2 S C17 H17c -170.4(12)
Cu N2 C8 C7 172.24(15)
Cu N2 C8 C9 -7.73(16)
S N2 C8 C7 -31.5(2)
S N2 C8 C9 148.53(12)
Cu N1 C9 C8 5.63(19)
Cu N1 C9 C4 -175.29(13)
C1 N1 C9 C8 -178.90(17)
C1 N1 C9 C4 .2(3)
Cu N1 C1 C2 176.12(16)
Cu N1 C1 H1 -9.7(17)
C9 N1 C1 C2 1.3(3)
C9 N1 C1 H1 175.5(17)
S C10 C11 O1 -1.9(2)
S C10 C11 C12 178.56(15)
C15 C10 C11 O1 -178.94(16)
C15 C10 C11 C12 1.6(3)
S C10 C15 C14 -177.96(15)
S C10 C15 H15 -.9(13)
C11 C10 C15 C14 -.9(3)
C11 C10 C15 H15 176.1(13)
N2 C8 C7 C6 178.77(17)
N2 C8 C7 H7 -1.9(14)
C9 C8 C7 C6 -1.3(3)
C9 C8 C7 H7 178.1(14)
N2 C8 C9 N1 1.5(2)
N2 C8 C9 C4 -177.57(14)
C7 C8 C9 N1 -178.46(16)
C7 C8 C9 C4 2.5(2)
C10 C11 O1 C16 168.38(17)
C12 C11 O1 C16 -12.1(3)
C10 C11 C12 C13 -.6(3)
C10 C11 C12 H12 -174.4(15)
O1 C11 C12 C13 179.9(2)
O1 C11 C12 H12 6.2(15)
C11 O1 C16 H16b -174.2(11)
C11 O1 C16 H16c 69.1(16)
C11 O1 C16 H16a -54.8(15)
C8 C7 C6 C5 .2(3)
C8 C7 C6 H6 -178.8(15)
H7 C7 C6 C5 -179.2(14)
H7 C7 C6 H6 2(2)
C10 C15 C14 C13 -.7(3)
C10 C15 C14 H14 -176.4(15)
H15 C15 C14 C13 -177.6(14)
H15 C15 C14 H14 7(2)
C3 C4 C5 C6 -179.0(2)
C3 C4 C5 H5 5.1(17)
C9 C4 C5 C6 1.4(3)
C9 C4 C5 H5 -174.5(16)
C5 C4 C3 C2 -178.9(2)
C5 C4 C3 H3 5.8(15)
C9 C4 C3 C2 .7(3)
C9 C4 C3 H3 -174.6(14)
C5 C4 C9 N1 178.44(17)
C5 C4 C9 C8 -2.5(3)
C3 C4 C9 N1 -1.2(2)
C3 C4 C9 C8 177.85(16)
C11 C12 C13 C14 -.9(4)
C11 C12 C13 H13 179.8(16)
H12 C12 C13 C14 172.6(15)
H12 C12 C13 H13 -7(2)
C4 C5 C6 C7 -.2(3)
C4 C5 C6 H6 178.7(15)
H5 C5 C6 C7 175.5(17)
H5 C5 C6 H6 -6(2)
C4 C3 C2 C1 .7(3)
C4 C3 C2 H2 175.9(17)
H3 C3 C2 C1 176.1(14)
H3 C3 C2 H2 -9(2)
C15 C14 C13 C12 1.6(4)
C15 C14 C13 H13 -179.1(15)
H14 C14 C13 C12 177.2(15)
H14 C14 C13 H13 -4(2)
N1 C1 C2 C3 -1.8(3)
N1 C1 C2 H2 -177.3(16)
H1 C1 C2 C3 -176.3(16)
H1 C1 C2 H2 8(2)
